data_9017840
loop_
_publ_author_name
'Mochalov, A. G.'
'Dmitrenko, G. G.'
'Rudashevsky, N. S.'
'Zhernovsky, I. V.'
'Boldyreva, M. M.'

_publ_section_title
;
 Hexaferrum (Fe,Ru),(Fe,Os),(Fe,Ir) - a new mineral
 Note: sample 48-126
;
_journal_name_full 'Zapiski Vserossijskogo Mineralogicheskogo Obshchestva'
_journal_page_first 41
_journal_page_last 51
_journal_volume 127
_journal_year 1998
_chemical_compound_source 'Chirynaisky Massif, Koryak Mts, Far-Eastern Region, Russia'
_chemical_formula_sum 'Fe0.49 Ir0.05 Os0.1 Ru0.34'
_chemical_name_mineral Hexaferrum
_space_group_IT_number 194
_space_group_name_Hall '-P 6c 2c'
_space_group_name_H-M_alt 'P 63/m m c'
_symmetry_space_group_name_H-M 'P 63/m m c'
_cell_angle_alpha 90
_cell_angle_beta 90
_cell_angle_gamma 120
_cell_length_a 2.64
_cell_length_b 2.64
_cell_length_c 4.20
_cell_formula_units_Z 2
_cell_volume 25.351
_database_code_amcsd 0020235
_exptl_crystal_density_diffrn 11.838
_cod_data_source_file inputs/fixed/downloads/20/20430.cif
_cod_data_source_block 20430
_cod_original_formula_sum 'Fe.49 Ru.34 Os.1 Ir.05'
_cod_database_code 9017840

loop_
_space_group_symop_operation_xyz
x,y,z
-x,-x+y,1/2+z
x,x-y,1/2-z
-x+y,-x,1/2-z
x-y,x,1/2+z
-y,-x,z
y,x,-z
y,-x+y,-z
-y,x-y,z
x-y,-y,1/2+z
-x+y,y,1/2-z
x,y,1/2-z
-x,-y,1/2+z
x,x-y,z
-x,-x+y,-z
x-y,x,-z
-x+y,-x,z
y,x,1/2+z
-y,-x,1/2-z
-y,x-y,1/2-z
y,-x+y,1/2+z
-x+y,y,z
x-y,-y,-z
-x,-y,-z

loop_
_atom_site_label
_atom_site_fract_x
_atom_site_fract_y
_atom_site_fract_z
_atom_site_occupancy
Fe 0.33333 0.66667 0.25000 0.49000
Ru 0.33333 0.66667 0.25000 0.34000
Os 0.33333 0.66667 0.25000 0.10000
Ir 0.33333 0.66667 0.25000 0.05000

loop_
_cod_related_entry_id
_cod_related_entry_database
_cod_related_entry_code
1 AMCSD 0020235
